data_7156836
loop_
_publ_author_name
'Jiang, Chunfeng'
'Liu, Quan'
'Liu, Jiaming'
'Liu, Kaixuan'
'Tian, Liangliang'
'Duan, Mingfei'
'Wang, Ying'
'Shen, Zhufang'
'Xu, Youjun'

_publ_section_title
;
 Selective synthesis of 3-deoxy-5-hydroxy-1-amino-carbasugars as potential
 \a-glucosidase inhibitors.
;
_journal_issue 21
_journal_name_full 'Organic &amp; biomolecular chemistry'
_journal_page_first 5381
_journal_page_last 5391
_journal_paper_doi 10.1039/c9ob00762h
_journal_volume 17
_journal_year 2019
_chemical_absolute_configuration unk
_chemical_formula_sum 'C36 H41 N O4'
_chemical_formula_weight 551.70
_space_group_crystal_system monoclinic
_space_group_IT_number 4
_space_group_name_Hall 'P 2yb'
_space_group_name_H-M_alt 'P 1 21 1'
_symmetry_space_group_name_Hall 'P 2yb'
_symmetry_space_group_name_H-M 'P 1 21 1'
_atom_sites_solution_hydrogens mixed
_audit_creation_method SHELXL-2014/7
_audit_update_record
;
2019-03-04 deposited with the CCDC.    2019-05-07 downloaded from the CCDC.
;
_cell_angle_alpha 90
_cell_angle_beta 104.625(7)
_cell_angle_gamma 90
_cell_formula_units_Z 2
_cell_length_a 15.676(4)
_cell_length_b 5.9027(13)
_cell_length_c 16.875(4)
_cell_measurement_reflns_used 748
_cell_measurement_temperature 296(2)
_cell_measurement_theta_max 18.77
_cell_measurement_theta_min 2.49
_cell_volume 1510.9(6)
_computing_structure_refinement 'SHELXL-2014/7 (Sheldrick, 2014)'
_diffrn_ambient_temperature 296(2)
_diffrn_measured_fraction_theta_full 0.997
_diffrn_measured_fraction_theta_max 0.997
_diffrn_measurement_device_type CCD
_diffrn_radiation_type MoK\a
_diffrn_radiation_wavelength 0.71073
_diffrn_reflns_av_R_equivalents 0.0433
_diffrn_reflns_av_unetI/netI 0.0870
_diffrn_reflns_Laue_measured_fraction_full 0.997
_diffrn_reflns_Laue_measured_fraction_max 0.997
_diffrn_reflns_limit_h_max 17
_diffrn_reflns_limit_h_min -18
_diffrn_reflns_limit_k_max 6
_diffrn_reflns_limit_k_min -6
_diffrn_reflns_limit_l_max 20
_diffrn_reflns_limit_l_min -15
_diffrn_reflns_number 7530
_diffrn_reflns_point_group_measured_fraction_full 0.918
_diffrn_reflns_point_group_measured_fraction_max 0.918
_diffrn_reflns_theta_full 24.943
_diffrn_reflns_theta_max 24.943
_diffrn_reflns_theta_min 1.247
_exptl_absorpt_coefficient_mu 0.078
_exptl_absorpt_correction_type multi-scan
_exptl_absorpt_process_details sadabs
_exptl_crystal_colour colorless
_exptl_crystal_density_diffrn 1.213
_exptl_crystal_description Block
_exptl_crystal_F_000 592
_exptl_crystal_size_max 0.220
_exptl_crystal_size_mid 0.200
_exptl_crystal_size_min 0.180
_exptl_transmission_factor_max 0.864
_exptl_transmission_factor_min 0.864
_refine_diff_density_max 0.134
_refine_diff_density_min -0.172
_refine_diff_density_rms 0.036
_refine_ls_abs_structure_details
;
 Flack x determined using 754 quotients [(I+)-(I-)]/[(I+)+(I-)]
 (Parsons, Flack and Wagner, Acta Cryst. B69 (2013) 249-259).
;
_refine_ls_abs_structure_Flack -3.2(10)
_refine_ls_extinction_method none
_refine_ls_goodness_of_fit_ref 0.927
_refine_ls_hydrogen_treatment mixed
_refine_ls_matrix_type full
_refine_ls_number_parameters 376
_refine_ls_number_reflns 4835
_refine_ls_number_restraints 2
_refine_ls_restrained_S_all 0.927
_refine_ls_R_factor_all 0.1060
_refine_ls_R_factor_gt 0.0555
_refine_ls_shift/su_max 0.000
_refine_ls_shift/su_mean 0.000
_refine_ls_structure_factor_coef Fsqd
_refine_ls_weighting_details 'w=1/[\s^2^(Fo^2^)+(0.0492P)^2^] where P=(Fo^2^+2Fc^2^)/3'
_refine_ls_weighting_scheme calc
_refine_ls_wR_factor_gt 0.1068
_refine_ls_wR_factor_ref 0.1326
_reflns_Friedel_coverage 0.663
_reflns_Friedel_fraction_full 0.820
_reflns_Friedel_fraction_max 0.820
_reflns_number_gt 2806
_reflns_number_total 4835
_reflns_threshold_expression 'I > 2\s(I)'
_cod_data_source_file c9ob00762h2.cif
_cod_data_source_block 1_a
_cod_depositor_comments 'Adding full bibliography for 7156836.cif.'
_cod_original_cell_volume 1510.8(6)
_cod_database_code 7156836
_shelx_shelxl_version_number 2014/7
_shelx_space_group_comment
;
The symmetry employed for this shelxl refinement is uniquely defined
by the following loop, which should always be used as a source of
symmetry information in preference to the above space-group names.
They are only intended as comments.
;
_shelx_estimated_absorpt_t_min 0.983
_shelx_estimated_absorpt_t_max 0.986

loop_
_space_group_symop_operation_xyz
'x, y, z'
'-x, y+1/2, -z'

loop_
_atom_site_label
_atom_site_type_symbol
_atom_site_fract_x
_atom_site_fract_y
_atom_site_fract_z
_atom_site_U_iso_or_equiv
_atom_site_adp_type
_atom_site_occupancy
_atom_site_site_symmetry_order
_atom_site_calc_flag
_atom_site_refinement_flags_posn
_atom_site_refinement_flags_adp
C1 C 0.1346(4) 0.6028(12) 0.9663(4) 0.0739(19) Uani 1 1 d . .
H1 H 0.1308 0.7057 0.9238 0.089 Uiso 1 1 calc R U
C2 C 0.1920(4) 0.6469(12) 1.0420(5) 0.083(2) Uani 1 1 d . .
H2 H 0.2259 0.7782 1.0499 0.100 Uiso 1 1 calc R U
C3 C 0.1983(5) 0.4994(14) 1.1039(4) 0.080(2) Uani 1 1 d . .
H3 H 0.2359 0.5300 1.1550 0.096 Uiso 1 1 calc R U
C4 C 0.1507(5) 0.3086(15) 1.0922(4) 0.084(2) Uani 1 1 d . .
H4 H 0.1562 0.2066 1.1352 0.101 Uiso 1 1 calc R U
C5 C 0.0936(4) 0.2603(11) 1.0172(3) 0.0684(17) Uani 1 1 d . .
H5 H 0.0616 0.1258 1.0101 0.082 Uiso 1 1 calc R U
C6 C 0.0836(4) 0.4113(11) 0.9527(3) 0.0574(15) Uani 1 1 d . .
C7 C 0.0198(4) 0.3623(12) 0.8723(3) 0.0702(19) Uani 1 1 d . .
H7A H 0.0059 0.5029 0.8421 0.084 Uiso 1 1 calc R U
H7B H -0.0344 0.3047 0.8825 0.084 Uiso 1 1 calc R U
C8 C 0.0534(3) 0.1927(11) 0.8196(3) 0.0623(16) Uani 1 1 d . .
H8A H 0.0660 0.0496 0.8484 0.075 Uiso 1 1 calc R U
H8B H 0.0085 0.1666 0.7691 0.075 Uiso 1 1 calc R U
C9 C 0.1706(3) 0.1276(9) 0.7481(3) 0.0476(13) Uani 1 1 d . .
H9 H 0.1596 -0.0307 0.7600 0.057 Uiso 1 1 calc R U
C10 C 0.2701(3) 0.1699(9) 0.7666(3) 0.0481(13) Uani 1 1 d . .
H10 H 0.2971 0.0566 0.7380 0.058 Uiso 1 1 calc R U
C11 C 0.2905(3) 0.4041(10) 0.7404(3) 0.0522(14) Uani 1 1 d . .
H11A H 0.2707 0.5155 0.7741 0.063 Uiso 1 1 calc R U
H11B H 0.3538 0.4203 0.7495 0.063 Uiso 1 1 calc R U
C12 C 0.2469(3) 0.4510(9) 0.6517(3) 0.0456(13) Uani 1 1 d . .
H12 H 0.2713 0.3480 0.6175 0.055 Uiso 1 1 calc R U
C13 C 0.1475(3) 0.4168(9) 0.6329(3) 0.0437(12) Uani 1 1 d . .
C14 C 0.1299(3) 0.1774(9) 0.6579(3) 0.0466(13) Uani 1 1 d . .
H14A H 0.1532 0.0707 0.6250 0.056 Uiso 1 1 calc R U
H14B H 0.0667 0.1540 0.6462 0.056 Uiso 1 1 calc R U
C15 C 0.1042(3) 0.4642(10) 0.5431(3) 0.0534(14) Uani 1 1 d . .
H15A H 0.0420 0.4271 0.5310 0.064 Uiso 1 1 calc R U
H15B H 0.1098 0.6236 0.5314 0.064 Uiso 1 1 calc R U
C16 C 0.1112(4) 0.3734(10) 0.4094(3) 0.0613(17) Uani 1 1 d . .
H16A H 0.1139 0.5342 0.3984 0.074 Uiso 1 1 calc R U
H16B H 0.0500 0.3259 0.3927 0.074 Uiso 1 1 calc R U
C17 C 0.1644(4) 0.2441(10) 0.3627(3) 0.0513(14) Uani 1 1 d . .
C18 C 0.1353(4) 0.0339(11) 0.3299(3) 0.0627(16) Uani 1 1 d . .
H18 H 0.0822 -0.0239 0.3362 0.075 Uiso 1 1 calc R U
C19 C 0.1846(4) -0.0906(12) 0.2876(3) 0.0714(18) Uani 1 1 d . .
H19 H 0.1643 -0.2306 0.2654 0.086 Uiso 1 1 calc R U
C20 C 0.2621(4) -0.0091(13) 0.2786(3) 0.074(2) Uani 1 1 d . .
H20 H 0.2951 -0.0938 0.2507 0.089 Uiso 1 1 calc R U
C21 C 0.2923(4) 0.1978(13) 0.3105(3) 0.076(2) Uani 1 1 d . .
H21 H 0.3456 0.2536 0.3040 0.091 Uiso 1 1 calc R U
C22 C 0.2432(4) 0.3241(11) 0.3525(3) 0.0662(17) Uani 1 1 d . .
H22 H 0.2639 0.4645 0.3740 0.079 Uiso 1 1 calc R U
C23 C 0.3044(4) 0.7127(13) 0.5684(3) 0.088(2) Uani 1 1 d . .
H23A H 0.2579 0.7578 0.5213 0.106 Uiso 1 1 calc R U
H23B H 0.3294 0.5718 0.5551 0.106 Uiso 1 1 calc R U
C24 C 0.3743(4) 0.8912(10) 0.5863(3) 0.0554(15) Uani 1 1 d . .
C25 C 0.3801(4) 1.0376(11) 0.5255(3) 0.0658(17) Uani 1 1 d . .
H25 H 0.3393 1.0287 0.4750 0.079 Uiso 1 1 calc R U
C26 C 0.4452(5) 1.1971(12) 0.5378(4) 0.085(2) Uani 1 1 d . .
H26 H 0.4486 1.2960 0.4958 0.102 Uiso 1 1 calc R U
C27 C 0.5052(5) 1.2111(13) 0.6120(5) 0.091(2) Uani 1 1 d . .
H27 H 0.5497 1.3193 0.6208 0.109 Uiso 1 1 calc R U
C28 C 0.4993(4) 1.0653(14) 0.6729(4) 0.084(2) Uani 1 1 d . .
H28 H 0.5395 1.0753 0.7238 0.101 Uiso 1 1 calc R U
C29 C 0.4344(4) 0.9038(12) 0.6595(4) 0.0679(17) Uani 1 1 d . .
H29 H 0.4317 0.8021 0.7009 0.082 Uiso 1 1 calc R U
C30 C 0.3264(4) -0.0596(10) 0.8848(3) 0.0617(15) Uani 1 1 d . .
H30A H 0.3650 -0.1406 0.8579 0.074 Uiso 1 1 calc R U
H30B H 0.2711 -0.1419 0.8754 0.074 Uiso 1 1 calc R U
C31 C 0.3680(3) -0.0443(10) 0.9746(3) 0.0508(14) Uani 1 1 d . .
C32 C 0.4220(4) -0.2144(11) 1.0134(3) 0.0693(17) Uani 1 1 d . .
H32 H 0.4332 -0.3376 0.9832 0.083 Uiso 1 1 calc R U
C33 C 0.4600(4) -0.2064(13) 1.0960(4) 0.081(2) Uani 1 1 d . .
H33 H 0.4971 -0.3229 1.1211 0.098 Uiso 1 1 calc R U
C34 C 0.4436(4) -0.0282(13) 1.1415(4) 0.077(2) Uani 1 1 d . .
H34 H 0.4681 -0.0245 1.1977 0.093 Uiso 1 1 calc R U
C35 C 0.3911(4) 0.1435(11) 1.1039(3) 0.0700(18) Uani 1 1 d . .
H35 H 0.3810 0.2676 1.1342 0.084 Uiso 1 1 calc R U
C36 C 0.3526(3) 0.1345(10) 1.0206(3) 0.0616(16) Uani 1 1 d . .
H36 H 0.3159 0.2515 0.9956 0.074 Uiso 1 1 calc R U
N1 N 0.1332(3) 0.2795(8) 0.8009(2) 0.0503(12) Uani 1 1 d . .
H1N H 0.169(3) 0.296(10) 0.845(3) 0.060 Uiso 1 1 d . U
O1 O 0.3109(2) 0.1603(6) 0.85244(19) 0.0558(10) Uani 1 1 d . .
O2 O 0.2688(2) 0.6791(6) 0.6357(2) 0.0593(10) Uani 1 1 d . .
O3 O 0.1070(2) 0.5788(6) 0.67450(19) 0.0527(10) Uani 1 1 d D .
H1O H 0.114(3) 0.546(9) 0.7239(17) 0.063 Uiso 1 1 d D U
O4 O 0.1462(2) 0.3303(6) 0.49398(18) 0.0564(10) Uani 1 1 d . .

loop_
_atom_site_aniso_label
_atom_site_aniso_U_11
_atom_site_aniso_U_22
_atom_site_aniso_U_33
_atom_site_aniso_U_23
_atom_site_aniso_U_13
_atom_site_aniso_U_12
C1 0.078(5) 0.070(5) 0.083(5) 0.025(4) 0.038(4) 0.021(4)
C2 0.080(5) 0.059(5) 0.118(6) -0.020(5) 0.038(5) -0.010(4)
C3 0.079(5) 0.088(6) 0.078(5) -0.015(5) 0.026(4) 0.001(5)
C4 0.091(5) 0.099(6) 0.060(4) 0.018(4) 0.014(4) 0.007(5)
C5 0.072(4) 0.063(4) 0.071(4) 0.015(4) 0.020(3) -0.009(3)
C6 0.051(3) 0.071(4) 0.057(3) 0.012(3) 0.027(3) 0.013(3)
C7 0.054(4) 0.099(5) 0.062(3) 0.011(4) 0.023(3) 0.010(4)
C8 0.048(3) 0.082(4) 0.057(3) 0.004(3) 0.014(3) -0.009(3)
C9 0.057(3) 0.039(3) 0.048(3) -0.002(3) 0.015(2) -0.001(3)
C10 0.048(3) 0.049(3) 0.043(3) -0.010(3) 0.005(2) 0.005(3)
C11 0.044(3) 0.058(4) 0.051(3) -0.009(3) 0.007(2) -0.007(3)
C12 0.050(3) 0.041(3) 0.049(3) -0.009(3) 0.017(2) -0.002(3)
C13 0.047(3) 0.043(3) 0.041(3) -0.007(3) 0.011(2) 0.007(3)
C14 0.050(3) 0.041(3) 0.046(3) -0.008(3) 0.008(2) -0.009(3)
C15 0.051(3) 0.055(4) 0.051(3) 0.000(3) 0.008(3) 0.008(3)
C16 0.069(4) 0.069(5) 0.040(3) 0.006(3) 0.003(3) 0.018(3)
C17 0.054(4) 0.059(4) 0.036(3) 0.010(3) 0.004(2) 0.005(3)
C18 0.068(4) 0.068(4) 0.049(3) 0.003(3) 0.009(3) -0.007(4)
C19 0.079(5) 0.073(5) 0.057(3) -0.010(3) 0.007(3) 0.005(4)
C20 0.065(4) 0.098(6) 0.057(4) -0.001(4) 0.015(3) 0.014(4)
C21 0.068(4) 0.101(6) 0.061(4) 0.012(4) 0.022(3) 0.001(5)
C22 0.072(4) 0.067(4) 0.052(3) 0.005(3) 0.000(3) -0.010(4)
C23 0.115(6) 0.102(6) 0.058(4) -0.013(4) 0.041(4) -0.043(5)
C24 0.057(3) 0.061(4) 0.052(3) -0.006(3) 0.020(3) -0.003(3)
C25 0.060(4) 0.074(5) 0.062(4) 0.008(4) 0.014(3) -0.003(4)
C26 0.099(5) 0.071(5) 0.086(5) 0.008(4) 0.027(4) -0.020(5)
C27 0.083(5) 0.083(6) 0.112(6) -0.012(5) 0.032(4) -0.032(5)
C28 0.060(4) 0.115(6) 0.073(4) -0.005(5) 0.007(3) -0.003(5)
C29 0.076(4) 0.066(5) 0.064(4) 0.001(3) 0.024(3) 0.004(4)
C30 0.077(4) 0.046(4) 0.059(3) -0.004(3) 0.012(3) 0.001(3)
C31 0.053(3) 0.051(4) 0.049(3) 0.002(3) 0.013(3) -0.002(3)
C32 0.075(4) 0.067(4) 0.066(4) 0.001(4) 0.019(3) 0.016(4)
C33 0.076(5) 0.090(5) 0.076(4) 0.017(4) 0.014(4) 0.026(4)
C34 0.069(4) 0.102(6) 0.055(4) 0.009(4) 0.004(3) 0.006(4)
C35 0.080(4) 0.070(5) 0.056(4) -0.005(4) 0.009(3) 0.011(4)
C36 0.062(4) 0.062(4) 0.055(3) 0.000(3) 0.005(3) 0.011(3)
N1 0.049(3) 0.056(3) 0.047(2) -0.007(3) 0.016(2) -0.004(2)
O1 0.064(2) 0.052(2) 0.047(2) -0.0039(19) 0.0040(16) 0.002(2)
O2 0.069(3) 0.052(2) 0.063(2) -0.005(2) 0.0289(19) -0.011(2)
O3 0.060(2) 0.047(2) 0.054(2) -0.007(2) 0.022(2) 0.0120(19)
O4 0.064(2) 0.066(3) 0.0362(18) -0.0051(18) 0.0075(16) 0.017(2)

loop_
_atom_type_symbol
_atom_type_description
_atom_type_scat_dispersion_real
_atom_type_scat_dispersion_imag
_atom_type_scat_source
C C 0.0033 0.0016 'International Tables Vol C Tables 4.2.6.8 and 6.1.1.4'
H H 0.0000 0.0000 'International Tables Vol C Tables 4.2.6.8 and 6.1.1.4'
N N 0.0061 0.0033 'International Tables Vol C Tables 4.2.6.8 and 6.1.1.4'
O O 0.0106 0.0060 'International Tables Vol C Tables 4.2.6.8 and 6.1.1.4'

loop_
_geom_angle_atom_site_label_1
_geom_angle_atom_site_label_2
_geom_angle_atom_site_label_3
_geom_angle
C6 C1 C2 121.5(6)
C6 C1 H1 119.2
C2 C1 H1 119.2
C3 C2 C1 119.8(7)
C3 C2 H2 120.1
C1 C2 H2 120.1
C4 C3 C2 120.1(7)
C4 C3 H3 120.0
C2 C3 H3 120.0
C3 C4 C5 121.1(7)
C3 C4 H4 119.4
C5 C4 H4 119.4
C6 C5 C4 120.3(6)
C6 C5 H5 119.9
C4 C5 H5 119.9
C1 C6 C5 117.1(5)
C1 C6 C7 122.6(6)
C5 C6 C7 120.3(6)
C6 C7 C8 114.1(5)
C6 C7 H7A 108.7
C8 C7 H7A 108.7
C6 C7 H7B 108.7
C8 C7 H7B 108.7
H7A C7 H7B 107.6
N1 C8 C7 109.8(5)
N1 C8 H8A 109.7
C7 C8 H8A 109.7
N1 C8 H8B 109.7
C7 C8 H8B 109.7
H8A C8 H8B 108.2
N1 C9 C14 110.7(4)
N1 C9 C10 108.4(4)
C14 C9 C10 108.7(4)
N1 C9 H9 109.7
C14 C9 H9 109.7
C10 C9 H9 109.7
O1 C10 C11 105.0(4)
O1 C10 C9 111.8(4)
C11 C10 C9 111.7(4)
O1 C10 H10 109.4
C11 C10 H10 109.4
C9 C10 H10 109.4
C12 C11 C10 112.5(4)
C12 C11 H11A 109.1
C10 C11 H11A 109.1
C12 C11 H11B 109.1
C10 C11 H11B 109.1
H11A C11 H11B 107.8
O2 C12 C11 106.9(4)
O2 C12 C13 111.5(4)
C11 C12 C13 111.5(4)
O2 C12 H12 109.0
C11 C12 H12 109.0
C13 C12 H12 109.0
O3 C13 C14 110.6(4)
O3 C13 C15 103.0(4)
C14 C13 C15 112.4(4)
O3 C13 C12 111.6(4)
C14 C13 C12 108.3(4)
C15 C13 C12 111.1(4)
C13 C14 C9 113.4(4)
C13 C14 H14A 108.9
C9 C14 H14A 108.9
C13 C14 H14B 108.9
C9 C14 H14B 108.9
H14A C14 H14B 107.7
O4 C15 C13 108.8(4)
O4 C15 H15A 109.9
C13 C15 H15A 109.9
O4 C15 H15B 109.9
C13 C15 H15B 109.9
H15A C15 H15B 108.3
O4 C16 C17 108.3(4)
O4 C16 H16A 110.0
C17 C16 H16A 110.0
O4 C16 H16B 110.0
C17 C16 H16B 110.0
H16A C16 H16B 108.4
C22 C17 C18 118.2(6)
C22 C17 C16 122.0(6)
C18 C17 C16 119.7(5)
C17 C18 C19 120.6(6)
C17 C18 H18 119.7
C19 C18 H18 119.7
C20 C19 C18 120.2(6)
C20 C19 H19 119.9
C18 C19 H19 119.9
C19 C20 C21 120.4(7)
C19 C20 H20 119.8
C21 C20 H20 119.8
C20 C21 C22 119.8(6)
C20 C21 H21 120.1
C22 C21 H21 120.1
C17 C22 C21 120.8(6)
C17 C22 H22 119.6
C21 C22 H22 119.6
O2 C23 C24 111.0(5)
O2 C23 H23A 109.4
C24 C23 H23A 109.4
O2 C23 H23B 109.4
C24 C23 H23B 109.4
H23A C23 H23B 108.0
C29 C24 C25 119.2(6)
C29 C24 C23 122.0(6)
C25 C24 C23 118.7(5)
C24 C25 C26 120.9(6)
C24 C25 H25 119.6
C26 C25 H25 119.6
C25 C26 C27 119.8(6)
C25 C26 H26 120.1
C27 C26 H26 120.1
C28 C27 C26 119.5(7)
C28 C27 H27 120.3
C26 C27 H27 120.3
C27 C28 C29 120.2(6)
C27 C28 H28 119.9
C29 C28 H28 119.9
C24 C29 C28 120.4(6)
C24 C29 H29 119.8
C28 C29 H29 119.8
O1 C30 C31 109.1(4)
O1 C30 H30A 109.9
C31 C30 H30A 109.9
O1 C30 H30B 109.9
C31 C30 H30B 109.9
H30A C30 H30B 108.3
C32 C31 C36 118.1(5)
C32 C31 C30 120.0(5)
C36 C31 C30 121.9(5)
C31 C32 C33 121.3(6)
C31 C32 H32 119.4
C33 C32 H32 119.4
C34 C33 C32 120.2(6)
C34 C33 H33 119.9
C32 C33 H33 119.9
C35 C34 C33 119.4(6)
C35 C34 H34 120.3
C33 C34 H34 120.3
C34 C35 C36 120.2(6)
C34 C35 H35 119.9
C36 C35 H35 119.9
C31 C36 C35 120.8(6)
C31 C36 H36 119.6
C35 C36 H36 119.6
C8 N1 C9 114.1(4)
C8 N1 H1N 106(4)
C9 N1 H1N 110(4)
C30 O1 C10 114.8(4)
C23 O2 C12 116.7(4)
C13 O3 H1O 112(4)
C16 O4 C15 111.6(4)

loop_
_geom_bond_atom_site_label_1
_geom_bond_atom_site_label_2
_geom_bond_distance
C1 C6 1.370(9)
C1 C2 1.389(8)
C1 H1 0.9300
C2 C3 1.344(9)
C2 H2 0.9300
C3 C4 1.338(10)
C3 H3 0.9300
C4 C5 1.383(8)
C4 H4 0.9300
C5 C6 1.385(7)
C5 H5 0.9300
C6 C7 1.497(7)
C7 C8 1.518(7)
C7 H7A 0.9700
C7 H7B 0.9700
C8 N1 1.460(6)
C8 H8A 0.9700
C8 H8B 0.9700
C9 N1 1.485(6)
C9 C14 1.524(6)
C9 C10 1.532(7)
C9 H9 0.9800
C10 O1 1.430(5)
C10 C11 1.509(7)
C10 H10 0.9800
C11 C12 1.506(6)
C11 H11A 0.9700
C11 H11B 0.9700
C12 O2 1.432(6)
C12 C13 1.523(6)
C12 H12 0.9800
C13 O3 1.427(6)
C13 C14 1.520(7)
C13 C15 1.521(6)
C14 H14A 0.9700
C14 H14B 0.9700
C15 O4 1.422(5)
C15 H15A 0.9700
C15 H15B 0.9700
C16 O4 1.417(5)
C16 C17 1.493(7)
C16 H16A 0.9700
C16 H16B 0.9700
C17 C22 1.372(7)
C17 C18 1.388(8)
C18 C19 1.388(8)
C18 H18 0.9300
C19 C20 1.349(8)
C19 H19 0.9300
C20 C21 1.370(9)
C20 H20 0.9300
C21 C22 1.388(8)
C21 H21 0.9300
C22 H22 0.9300
C23 O2 1.399(6)
C23 C24 1.495(8)
C23 H23A 0.9700
C23 H23B 0.9700
C24 C29 1.353(7)
C24 C25 1.362(7)
C25 C26 1.365(8)
C25 H25 0.9300
C26 C27 1.365(8)
C26 H26 0.9300
C27 C28 1.362(9)
C27 H27 0.9300
C28 C29 1.370(9)
C28 H28 0.9300
C29 H29 0.9300
C30 O1 1.405(6)
C30 C31 1.492(7)
C30 H30A 0.9700
C30 H30B 0.9700
C31 C32 1.369(7)
C31 C36 1.367(7)
C32 C33 1.371(7)
C32 H32 0.9300
C33 C34 1.365(8)
C33 H33 0.9300
C34 C35 1.358(8)
C34 H34 0.9300
C35 C36 1.383(6)
C35 H35 0.9300
C36 H36 0.9300
N1 H1N 0.81(4)
O3 H1O 0.83(2)

loop_
_geom_hbond_atom_site_label_D
_geom_hbond_atom_site_label_H
_geom_hbond_atom_site_label_A
_geom_hbond_distance_DH
_geom_hbond_distance_HA
_geom_hbond_distance_DA
_geom_hbond_angle_DHA
N1 H1N O1 0.81(4) 2.34(5) 2.790(5) 116(4)
O3 H1O N1 0.83(2) 2.02(4) 2.719(6) 142(5)

loop_
_geom_torsion_atom_site_label_1
_geom_torsion_atom_site_label_2
_geom_torsion_atom_site_label_3
_geom_torsion_atom_site_label_4
_geom_torsion
C6 C1 C2 C3 0.2(10)
C1 C2 C3 C4 1.2(10)
C2 C3 C4 C5 -0.9(11)
C3 C4 C5 C6 -0.8(10)
C2 C1 C6 C5 -1.8(9)
C2 C1 C6 C7 178.6(5)
C4 C5 C6 C1 2.1(9)
C4 C5 C6 C7 -178.2(6)
C1 C6 C7 C8 101.1(7)
C5 C6 C7 C8 -78.5(7)
C6 C7 C8 N1 -60.5(6)
N1 C9 C10 O1 50.7(5)
C14 C9 C10 O1 171.1(4)
N1 C9 C10 C11 -66.6(5)
C14 C9 C10 C11 53.8(5)
O1 C10 C11 C12 -176.1(4)
C9 C10 C11 C12 -54.7(5)
C10 C11 C12 O2 178.1(4)
C10 C11 C12 C13 56.0(6)
O2 C12 C13 O3 -53.5(5)
C11 C12 C13 O3 65.8(5)
O2 C12 C13 C14 -175.4(4)
C11 C12 C13 C14 -56.1(5)
O2 C12 C13 C15 60.7(5)
C11 C12 C13 C15 -179.9(4)
O3 C13 C14 C9 -64.0(5)
C15 C13 C14 C9 -178.5(4)
C12 C13 C14 C9 58.5(5)
N1 C9 C14 C13 61.6(5)
C10 C9 C14 C13 -57.4(5)
O3 C13 C15 O4 173.4(4)
C14 C13 C15 O4 -67.6(5)
C12 C13 C15 O4 53.9(6)
O4 C16 C17 C22 -82.1(6)
O4 C16 C17 C18 96.3(5)
C22 C17 C18 C19 -0.3(8)
C16 C17 C18 C19 -178.8(5)
C17 C18 C19 C20 0.6(8)
C18 C19 C20 C21 -0.5(9)
C19 C20 C21 C22 0.2(9)
C18 C17 C22 C21 0.0(8)
C16 C17 C22 C21 178.5(5)
C20 C21 C22 C17 0.1(8)
O2 C23 C24 C29 41.5(9)
O2 C23 C24 C25 -142.0(6)
C29 C24 C25 C26 -0.6(9)
C23 C24 C25 C26 -177.2(6)
C24 C25 C26 C27 -0.1(10)
C25 C26 C27 C28 0.0(11)
C26 C27 C28 C29 0.9(11)
C25 C24 C29 C28 1.5(9)
C23 C24 C29 C28 177.9(6)
C27 C28 C29 C24 -1.7(10)
O1 C30 C31 C32 -152.3(5)
O1 C30 C31 C36 28.9(7)
C36 C31 C32 C33 -0.1(9)
C30 C31 C32 C33 -179.0(6)
C31 C32 C33 C34 0.8(10)
C32 C33 C34 C35 -1.6(11)
C33 C34 C35 C36 1.9(10)
C32 C31 C36 C35 0.4(8)
C30 C31 C36 C35 179.2(5)
C34 C35 C36 C31 -1.3(9)
C7 C8 N1 C9 -178.9(4)
C14 C9 N1 C8 88.3(5)
C10 C9 N1 C8 -152.7(4)
C31 C30 O1 C10 -179.4(4)
C11 C10 O1 C30 -159.8(4)
C9 C10 O1 C30 79.0(5)
C24 C23 O2 C12 -142.6(5)
C11 C12 O2 C23 128.2(5)
C13 C12 O2 C23 -109.7(5)
C17 C16 O4 C15 174.5(5)
C13 C15 O4 C16 -177.6(4)
